data_7200084
loop_
_publ_author_name
'Kendrick, John'
'Gourlay, Matthew D.'
'Neumann, Marcus A.'
'Leusen, Frank J. J.'

_publ_section_title
;
 Predicting spontaneous racemate resolution using recent developments in
 crystal structure prediction
;
_journal_issue 11
_journal_name_full CrystEngComm
_journal_page_first 2391
_journal_page_last 2399
_journal_paper_doi 10.1039/b909038j
_journal_volume 11
_journal_year 2009
_space_group_IT_number 14
_symmetry_cell_setting monoclinic
_symmetry_Int_Tables_number 14
_symmetry_space_group_name_Hall '-P 2ybc'
_symmetry_space_group_name_H-M 'P 1 21/c 1'
_cell_angle_alpha 90.000000
_cell_angle_beta 118.353137
_cell_angle_gamma 90.000000
_cell_length_a 7.318625
_cell_length_b 9.549921
_cell_length_c 8.528523
_cell_volume 524.571
_cod_data_source_file 4HMO_racemic.cif
_cod_data_source_block 4HMO_R_17
_cod_original_sg_symbol_H-M 'P 2_1/c'
_cod_struct_determination_method theoretical
_cod_database_code 7200084

loop_
_symmetry_equiv_pos_site_id
_symmetry_equiv_pos_as_xyz
1 x,y,z
2 -x,y+1/2,-z+1/2
3 -x,-y,-z
4 x,-y+1/2,z+1/2

loop_
_atom_site_label
_atom_site_type_symbol
_atom_site_fract_x
_atom_site_fract_y
_atom_site_fract_z
C46 C 0.283033 0.394990 1.217372
C47 C 0.157546 0.279523 1.081761
O48 O 0.135387 0.328057 0.911321
C49 C 0.202196 0.463527 0.928696
N50 N 0.281672 0.505419 1.098835
O51 O 0.182932 0.529688 0.796583
C52 C 0.503159 0.350188 1.352490
O53 O 0.607416 0.276738 1.272084
H54 H 0.201307 0.429604 1.290290
H55 H 0.687133 0.344849 1.238854
H56 H 0.002258 0.265557 1.067703
H57 H 0.320259 0.608318 1.139861
H58 H 0.593765 0.442838 1.424224
H59 H 0.237440 0.178598 1.112147
H60 H 0.493579 0.280464 1.450693
